data_4326049
loop_
_publ_author_name
'Mee Chang'
'Atsushi Kobayashi'
'Kiyohiko Nakajima'
'Ho-Chol Chang'
'Masako Kato'

_publ_contact_author_email akoba@sci.hokudai.ac.jp
_publ_contact_author_fax +81-11-706-3447
_publ_contact_author_name 'Atsushi Kobayashi'
_publ_contact_author_phone +81-11-706-3819
_publ_section_title
;
 Dimensionality Control of Vapochromic Hydrogen-Bonded Proton-Transfer
 Assemblies Composed of a Bis(hydrazone)iron(II) Complex
;
_journal_name_full 'Inorganic Chemistry'
_journal_page_first 8308
_journal_page_last 8317
_journal_paper_doi 10.1021/ic2008396
_journal_volume 50
_journal_year 2011
_chemical_formula_moiety 'C56 H48 Cl2 Fe N6 O6 P2 '
_chemical_formula_sum 'C56 H48 Cl2 Fe N6 O6 P2'
_chemical_formula_weight 1089.73
_space_group_IT_number 14
_symmetry_cell_setting monoclinic
_symmetry_Int_Tables_number 14
_symmetry_space_group_name_Hall '-P 2yn'
_symmetry_space_group_name_H-M 'P 1 21/n 1'
_cell_angle_alpha 90.0000
_cell_angle_beta 105.730(3)
_cell_angle_gamma 90.0000
_cell_formula_units_Z 4
_cell_length_a 12.990(6)
_cell_length_b 17.096(7)
_cell_length_c 22.592(9)
_cell_measurement_reflns_used 11888
_cell_measurement_temperature 150.1
_cell_measurement_theta_max 27.5
_cell_measurement_theta_min 3.0
_cell_volume 4829(4)
_computing_cell_refinement CrystalClear
_computing_data_collection CrystalClear
_computing_data_reduction CrystalStructure
_computing_publication_material 'CrystalStructure 3.8'
_computing_structure_refinement SHELXL
_computing_structure_solution SHELXS97
_diffrn_ambient_temperature 150.1
_diffrn_detector_area_resol_mean 7.31
_diffrn_measured_fraction_theta_full 0.998
_diffrn_measured_fraction_theta_max 0.998
_diffrn_measurement_device_type 'Rigaku Mercury'
_diffrn_measurement_method \w
_diffrn_radiation_type 'Mo K\a'
_diffrn_radiation_wavelength 0.71070
_diffrn_reflns_av_R_equivalents 0.070
_diffrn_reflns_limit_h_max 13
_diffrn_reflns_limit_h_min -16
_diffrn_reflns_limit_k_max 22
_diffrn_reflns_limit_k_min -22
_diffrn_reflns_limit_l_max 28
_diffrn_reflns_limit_l_min -29
_diffrn_reflns_number 37988
_diffrn_reflns_theta_full 27.48
_diffrn_reflns_theta_max 27.48
_exptl_absorpt_coefficient_mu 0.550
_exptl_absorpt_correction_T_max 0.973
_exptl_absorpt_correction_T_min 0.728
_exptl_absorpt_correction_type multi-scan
_exptl_absorpt_process_details 'Jacobson, R. (1998) Private communication'
_exptl_crystal_colour red
_exptl_crystal_density_diffrn 1.499
_exptl_crystal_description block
_exptl_crystal_F_000 2256.00
_exptl_crystal_size_max 0.10
_exptl_crystal_size_mid 0.05
_exptl_crystal_size_min 0.05
_refine_diff_density_max 1.24
_refine_diff_density_min -0.66
_refine_ls_extinction_method none
_refine_ls_goodness_of_fit_ref 1.087
_refine_ls_hydrogen_treatment refall
_refine_ls_number_parameters 671
_refine_ls_number_reflns 11046
_refine_ls_R_factor_gt 0.0884
_refine_ls_shift/su_max 0.1050
_refine_ls_structure_factor_coef Fsqd
_refine_ls_weighting_details 'w = 1/[\s^2^(Fo^2^)+(0.0968P)^2^+10.8250P] where P=(Fo^2^+2Fc^2^)/3'
_refine_ls_weighting_scheme calc
_refine_ls_wR_factor_ref 0.2299
_reflns_number_gt 7734
_reflns_number_total 11046
_reflns_threshold_expression F^2^>2.0\s(F^2^)
_cod_data_source_file ic2008396_si_002_5.cif
_cod_data_source_block '__{[Fe(Hpbph)2](CA)}2CH3OH'
_cod_original_cell_volume 4829(3)
_cod_original_formula_sum 'C56 H48 Cl2 Fe N6 O6 P2 '
_cod_database_code 4326049

loop_
_symmetry_equiv_pos_site_id
_symmetry_equiv_pos_as_xyz
1 +X,+Y,+Z
2 1/2-X,1/2+Y,1/2-Z
3 -X,-Y,-Z
4 1/2+X,1/2-Y,1/2+Z

loop_
_atom_site_label
_atom_site_type_symbol
_atom_site_fract_x
_atom_site_fract_y
_atom_site_fract_z
_atom_site_U_iso_or_equiv
_atom_site_adp_type
_atom_site_occupancy
_atom_site_symmetry_multiplicity
_atom_site_calc_flag
_atom_site_refinement_flags
Fe(1) Fe 0.48759(5) 0.74465(4) 0.21133(3) 0.02157(16) Uani 1.00 1 d .
Cl(1) Cl 0.31998(12) 0.10410(9) 0.09553(6) 0.0438(3) Uani 1.00 1 d .
Cl(2) Cl 0.06300(12) 0.36488(9) -0.08486(8) 0.0481(3) Uani 1.00 1 d .
P(1) P 0.46990(10) 0.61654(7) 0.23149(5) 0.0239(2) Uani 1.00 1 d .
P(2) P 0.35737(9) 0.74778(7) 0.12229(5) 0.0221(2) Uani 1.00 1 d .
O(1) O 0.2133(3) 0.2462(2) 0.12723(17) 0.0437(9) Uani 1.00 1 d .
O(2) O 0.0803(3) 0.3412(2) 0.0493(2) 0.0488(10) Uani 1.00 1 d .
O(3) O 0.1835(2) 0.2304(2) -0.11607(16) 0.0375(8) Uani 1.00 1 d .
O(4) O 0.2741(3) 0.1127(2) -0.04184(16) 0.0392(8) Uani 1.00 1 d .
O(5) O 0.3875(4) 0.3565(3) -0.0033(2) 0.0792(16) Uani 1.00 1 d .
O(6) O 0.8978(5) 0.7188(8) 0.2373(3) 0.154(4) Uani 1.00 1 d .
N(1) N 0.5979(3) 0.7527(2) 0.29248(16) 0.0221(7) Uani 1.00 1 d .
N(2) N 0.4470(3) 0.7833(2) 0.32202(17) 0.0269(8) Uani 1.00 1 d .
N(3) N 0.3933(3) 0.7776(2) 0.25997(16) 0.0219(7) Uani 1.00 1 d .
N(4) N 0.5208(3) 0.8566(2) 0.19784(17) 0.0241(8) Uani 1.00 1 d .
N(5) N 0.6370(3) 0.7950(2) 0.15288(18) 0.0266(8) Uani 1.00 1 d .
N(6) N 0.5977(3) 0.7264(2) 0.16959(16) 0.0231(7) Uani 1.00 1 d .
C(1) C 0.7045(3) 0.7428(2) 0.3062(2) 0.0270(9) Uani 1.00 1 d .
C(2) C 0.7695(4) 0.7491(3) 0.3646(2) 0.0329(11) Uani 1.00 1 d .
C(3) C 0.7246(4) 0.7682(3) 0.4115(2) 0.0348(11) Uani 1.00 1 d .
C(4) C 0.6156(4) 0.7800(2) 0.3993(2) 0.0308(10) Uani 1.00 1 d .
C(5) C 0.5551(3) 0.7713(2) 0.3383(2) 0.0273(10) Uani 1.00 1 d .
C(6) C 0.2958(3) 0.8028(2) 0.2477(2) 0.0278(10) Uani 1.00 1 d .
C(7) C 0.2189(3) 0.8124(2) 0.1874(2) 0.0279(10) Uani 1.00 1 d .
C(8) C 0.1230(4) 0.8486(3) 0.1891(2) 0.0348(11) Uani 1.00 1 d .
C(9) C 0.0450(4) 0.8659(3) 0.1366(2) 0.0344(11) Uani 1.00 1 d .
C(10) C 0.0597(3) 0.8476(3) 0.0804(2) 0.0327(11) Uani 1.00 1 d .
C(11) C 0.1537(3) 0.8121(3) 0.0768(2) 0.0313(10) Uani 1.00 1 d .
C(12) C 0.2349(3) 0.7928(2) 0.1302(2) 0.0254(9) Uani 1.00 1 d .
C(13) C 0.3915(3) 0.8121(2) 0.0657(2) 0.0245(9) Uani 1.00 1 d .
C(14) C 0.3603(3) 0.8904(2) 0.0600(2) 0.0285(10) Uani 1.00 1 d .
C(15) C 0.3857(4) 0.9386(3) 0.0169(2) 0.0341(11) Uani 1.00 1 d .
C(16) C 0.4451(4) 0.9104(3) -0.0201(2) 0.0376(12) Uani 1.00 1 d .
C(17) C 0.4807(4) 0.8341(3) -0.0139(2) 0.0323(11) Uani 1.00 1 d .
C(18) C 0.4540(4) 0.7851(3) 0.0288(2) 0.0300(10) Uani 1.00 1 d .
C(19) C 0.3116(3) 0.6587(2) 0.0773(2) 0.0250(9) Uani 1.00 1 d .
C(20) C 0.2045(4) 0.6367(3) 0.0579(2) 0.0312(10) Uani 1.00 1 d .
C(21) C 0.1722(4) 0.5725(3) 0.0199(2) 0.0348(11) Uani 1.00 1 d .
C(22) C 0.2459(4) 0.5294(3) 0.0004(2) 0.0384(12) Uani 1.00 1 d .
C(23) C 0.3546(4) 0.5489(3) 0.0209(2) 0.0357(11) Uani 1.00 1 d .
C(24) C 0.3864(4) 0.6123(2) 0.0589(2) 0.0304(10) Uani 1.00 1 d .
C(25) C 0.4830(4) 0.9235(2) 0.2158(2) 0.0317(10) Uani 1.00 1 d .
C(26) C 0.5197(4) 0.9957(3) 0.2061(2) 0.0369(11) Uani 1.00 1 d .
C(27) C 0.5997(4) 1.0017(3) 0.1759(2) 0.0348(11) Uani 1.00 1 d .
C(28) C 0.6404(4) 0.9351(2) 0.1570(2) 0.0297(10) Uani 1.00 1 d .
C(29) C 0.5990(3) 0.8631(2) 0.1690(2) 0.0261(9) Uani 1.00 1 d .
C(30) C 0.6457(3) 0.6642(3) 0.1567(2) 0.0282(10) Uani 1.00 1 d .
C(31) C 0.6324(3) 0.5837(2) 0.1725(2) 0.0260(9) Uani 1.00 1 d .
C(32) C 0.7041(4) 0.5316(3) 0.1559(2) 0.0340(11) Uani 1.00 1 d .
C(33) C 0.7072(4) 0.4534(3) 0.1707(2) 0.0394(12) Uani 1.00 1 d .
C(34) C 0.6411(4) 0.4253(3) 0.2043(2) 0.0388(12) Uani 1.00 1 d .
C(35) C 0.5698(4) 0.4754(3) 0.2216(2) 0.0316(10) Uani 1.00 1 d .
C(36) C 0.5635(3) 0.5541(2) 0.2055(2) 0.0266(9) Uani 1.00 1 d .
C(37) C 0.5068(3) 0.5911(2) 0.3138(2) 0.0264(9) Uani 1.00 1 d .
C(38) C 0.6145(4) 0.5733(3) 0.3431(2) 0.0310(10) Uani 1.00 1 d .
C(39) C 0.6446(4) 0.5537(3) 0.4049(2) 0.0375(12) Uani 1.00 1 d .
C(40) C 0.5712(4) 0.5521(3) 0.4383(2) 0.0395(12) Uani 1.00 1 d .
C(41) C 0.4664(4) 0.5708(3) 0.4110(2) 0.0364(12) Uani 1.00 1 d .
C(42) C 0.4328(4) 0.5906(3) 0.3486(2) 0.0326(11) Uani 1.00 1 d .
C(43) C 0.3382(3) 0.5688(2) 0.2035(2) 0.0263(9) Uani 1.00 1 d .
C(44) C 0.3228(4) 0.5007(2) 0.1690(2) 0.0292(10) Uani 1.00 1 d .
C(45) C 0.2223(4) 0.4663(3) 0.1495(2) 0.0355(11) Uani 1.00 1 d .
C(46) C 0.1357(4) 0.5016(3) 0.1642(2) 0.0406(13) Uani 1.00 1 d .
C(47) C 0.1498(4) 0.5696(3) 0.1972(2) 0.0375(12) Uani 1.00 1 d .
C(48) C 0.2501(4) 0.6036(3) 0.2172(2) 0.0324(11) Uani 1.00 1 d .
C(49) C 0.2477(4) 0.1757(3) 0.0458(2) 0.0309(10) Uani 1.00 1 d .
C(50) C 0.2024(4) 0.2359(3) 0.0707(2) 0.0364(11) Uani 1.00 1 d .
C(51) C 0.1323(4) 0.2947(3) 0.0268(2) 0.0366(12) Uani 1.00 1 d .
C(52) C 0.1344(4) 0.2937(3) -0.0351(2) 0.0341(11) Uani 1.00 1 d .
C(53) C 0.1827(4) 0.2347(3) -0.0608(2) 0.0326(11) Uani 1.00 1 d .
C(54) C 0.2393(3) 0.1679(3) -0.0177(2) 0.0311(10) Uani 1.00 1 d .
C(55) C 0.4361(7) 0.3570(5) 0.0639(3) 0.083(2) Uani 1.00 1 d .
C(56) C 0.9904(9) 0.7216(5) 0.2745(4) 0.097(3) Uani 1.00 1 d .
H(1) H 0.7358 0.7308 0.2739 0.032 Uiso 1.00 1 c R
H(2) H 0.8443 0.7405 0.3728 0.040 Uiso 1.00 1 c R
H(3) H 0.7689 0.7734 0.4524 0.042 Uiso 1.00 1 c R
H(4) H 0.5832 0.7933 0.4310 0.037 Uiso 1.00 1 c R
H(5) H 0.2710 0.8168 0.2821 0.033 Uiso 1.00 1 c R
H(6) H 0.1118 0.8615 0.2278 0.042 Uiso 1.00 1 c R
H(7) H -0.0192 0.8906 0.1391 0.041 Uiso 1.00 1 c R
H(8) H 0.0054 0.8592 0.0438 0.039 Uiso 1.00 1 c R
H(9) H 0.1636 0.8005 0.0376 0.038 Uiso 1.00 1 c R
H(10) H 0.3209 0.9110 0.0863 0.034 Uiso 1.00 1 c R
H(11) H 0.3618 0.9913 0.0130 0.041 Uiso 1.00 1 c R
H(12) H 0.4618 0.9435 -0.0500 0.045 Uiso 1.00 1 c R
H(13) H 0.5235 0.8150 -0.0388 0.039 Uiso 1.00 1 c R
H(14) H 0.4788 0.7325 0.0327 0.036 Uiso 1.00 1 c R
H(15) H 0.1527 0.6661 0.0710 0.037 Uiso 1.00 1 c R
H(16) H 0.0987 0.5584 0.0073 0.042 Uiso 1.00 1 c R
H(17) H 0.2233 0.4866 -0.0269 0.046 Uiso 1.00 1 c R
H(18) H 0.4063 0.5183 0.0085 0.043 Uiso 1.00 1 c R
H(19) H 0.4603 0.6249 0.0729 0.036 Uiso 1.00 1 c R
H(20) H 0.4281 0.9201 0.2362 0.038 Uiso 1.00 1 c R
H(21) H 0.4911 1.0413 0.2197 0.044 Uiso 1.00 1 c R
H(22) H 0.6260 1.0516 0.1685 0.042 Uiso 1.00 1 c R
H(23) H 0.6950 0.9377 0.1363 0.036 Uiso 1.00 1 c R
H(24) H 0.6962 0.6731 0.1338 0.034 Uiso 1.00 1 c R
H(25) H 0.7515 0.5511 0.1339 0.041 Uiso 1.00 1 c R
H(26) H 0.7545 0.4191 0.1578 0.047 Uiso 1.00 1 c R
H(27) H 0.6441 0.3717 0.2157 0.047 Uiso 1.00 1 c R
H(28) H 0.5247 0.4554 0.2448 0.038 Uiso 1.00 1 c R
H(29) H 0.6663 0.5747 0.3204 0.037 Uiso 1.00 1 c R
H(30) H 0.7172 0.5413 0.4244 0.045 Uiso 1.00 1 c R
H(31) H 0.5929 0.5380 0.4805 0.047 Uiso 1.00 1 c R
H(32) H 0.4161 0.5703 0.4346 0.044 Uiso 1.00 1 c R
H(33) H 0.3602 0.6037 0.3300 0.039 Uiso 1.00 1 c R
H(34) H 0.3817 0.4772 0.1585 0.035 Uiso 1.00 1 c R
H(35) H 0.2127 0.4192 0.1264 0.043 Uiso 1.00 1 c R
H(36) H 0.0668 0.4783 0.1512 0.049 Uiso 1.00 1 c R
H(37) H 0.0902 0.5937 0.2065 0.045 Uiso 1.00 1 c R
H(38) H 0.2590 0.6507 0.2403 0.039 Uiso 1.00 1 c R
H(39) H 0.3962 0.3930 0.0833 0.099 Uiso 1.00 1 c R
H(40) H 0.5106 0.3743 0.0727 0.099 Uiso 1.00 1 c R
H(41) H 0.4335 0.3042 0.0803 0.099 Uiso 1.00 1 c R
H(42) H 0.890(4) 0.676(3) 0.213(2) 0.020(14) Uiso 1.00 1 c .
H(43) H 0.9901 0.6938 0.3124 0.117 Uiso 1.00 1 c R
H(44) H 1.0109 0.7762 0.2842 0.117 Uiso 1.00 1 c R
H(45) H 1.0419 0.6967 0.2557 0.117 Uiso 1.00 1 c R
H(46) H 0.408(4) 0.784(3) 0.348(2) 0.030(14) Uiso 1.00 1 c .
H(47) H 0.689(4) 0.794(2) 0.139(2) 0.020(12) Uiso 1.00 1 c .

loop_
_atom_site_aniso_label
_atom_site_aniso_U_11
_atom_site_aniso_U_22
_atom_site_aniso_U_33
_atom_site_aniso_U_12
_atom_site_aniso_U_13
_atom_site_aniso_U_23
Fe(1) 0.0217(3) 0.0262(3) 0.0174(3) 0.0003(2) 0.0064(2) 0.0001(2)
Cl(1) 0.0447(7) 0.0538(8) 0.0357(6) 0.0087(6) 0.0157(5) 0.0050(6)
Cl(2) 0.0365(7) 0.0445(8) 0.0649(9) 0.0063(6) 0.0168(6) 0.0093(7)
P(1) 0.0235(5) 0.0268(6) 0.0218(5) 0.0006(4) 0.0070(4) 0.0008(4)
P(2) 0.0217(5) 0.0272(5) 0.0175(5) 0.0008(4) 0.0055(4) -0.0001(4)
O(1) 0.045(2) 0.055(2) 0.037(2) -0.0019(19) 0.0218(17) -0.0131(18)
O(2) 0.038(2) 0.048(2) 0.065(2) -0.0009(18) 0.022(2) -0.023(2)
O(3) 0.0325(19) 0.050(2) 0.0344(18) 0.0009(16) 0.0166(15) 0.0026(16)
O(4) 0.046(2) 0.042(2) 0.0334(19) 0.0066(17) 0.0167(16) -0.0084(16)
O(5) 0.073(3) 0.083(4) 0.086(3) -0.004(3) 0.029(3) -0.014(3)
O(6) 0.059(4) 0.352(15) 0.052(3) -0.009(6) 0.015(3) 0.008(6)
N(1) 0.0275(18) 0.0236(18) 0.0154(16) -0.0013(15) 0.0063(14) -0.0006(14)
N(2) 0.033(2) 0.034(2) 0.0163(17) -0.0013(17) 0.0104(16) -0.0017(15)
N(3) 0.0253(18) 0.0260(19) 0.0148(16) 0.0015(15) 0.0063(14) 0.0010(14)
N(4) 0.0257(19) 0.0242(19) 0.0223(18) 0.0005(15) 0.0066(15) -0.0029(15)
N(5) 0.026(2) 0.028(2) 0.029(2) 0.0006(17) 0.0142(17) -0.0008(16)
N(6) 0.0250(18) 0.0269(19) 0.0172(16) -0.0041(15) 0.0054(14) -0.0003(14)
C(1) 0.027(2) 0.029(2) 0.027(2) -0.0039(19) 0.0107(18) -0.0016(18)
C(2) 0.024(2) 0.043(2) 0.029(2) -0.001(2) 0.0018(19) -0.004(2)
C(3) 0.038(2) 0.040(2) 0.023(2) -0.001(2) 0.002(2) -0.003(2)
C(4) 0.037(2) 0.031(2) 0.023(2) 0.001(2) 0.007(2) 0.0026(19)
C(5) 0.025(2) 0.033(2) 0.023(2) 0.0020(19) 0.0048(18) 0.0056(18)
C(6) 0.030(2) 0.031(2) 0.024(2) -0.003(2) 0.0100(19) 0.0021(19)
C(7) 0.026(2) 0.034(2) 0.024(2) -0.0032(19) 0.0083(18) 0.0012(19)
C(8) 0.036(2) 0.040(2) 0.032(2) 0.008(2) 0.016(2) -0.000(2)
C(9) 0.027(2) 0.035(2) 0.041(2) 0.008(2) 0.010(2) 0.005(2)
C(10) 0.023(2) 0.038(2) 0.033(2) 0.001(2) 0.002(2) 0.004(2)
C(11) 0.029(2) 0.034(2) 0.029(2) -0.001(2) 0.005(2) -0.002(2)
C(12) 0.025(2) 0.030(2) 0.023(2) 0.0002(19) 0.0097(17) -0.0006(18)
C(13) 0.024(2) 0.028(2) 0.019(2) -0.0032(18) 0.0020(17) 0.0031(17)
C(14) 0.028(2) 0.036(2) 0.020(2) -0.005(2) 0.0034(18) 0.0007(18)
C(15) 0.033(2) 0.034(2) 0.034(2) -0.004(2) 0.006(2) 0.006(2)
C(16) 0.039(2) 0.046(3) 0.025(2) -0.011(2) 0.004(2) 0.008(2)
C(17) 0.034(2) 0.041(2) 0.027(2) -0.005(2) 0.016(2) 0.002(2)
C(18) 0.031(2) 0.032(2) 0.028(2) -0.004(2) 0.0076(19) 0.001(2)
C(19) 0.026(2) 0.029(2) 0.020(2) 0.0001(18) 0.0058(17) 0.0014(17)
C(20) 0.031(2) 0.037(2) 0.026(2) -0.000(2) 0.0097(19) 0.004(2)
C(21) 0.029(2) 0.043(3) 0.030(2) -0.006(2) 0.002(2) -0.002(2)
C(22) 0.047(3) 0.040(3) 0.029(2) -0.006(2) 0.011(2) -0.006(2)
C(23) 0.042(2) 0.038(2) 0.031(2) 0.003(2) 0.015(2) -0.005(2)
C(24) 0.034(2) 0.032(2) 0.026(2) -0.003(2) 0.0101(19) -0.0002(19)
C(25) 0.035(2) 0.029(2) 0.034(2) -0.001(2) 0.014(2) -0.005(2)
C(26) 0.049(3) 0.025(2) 0.041(2) 0.003(2) 0.020(2) -0.001(2)
C(27) 0.043(2) 0.028(2) 0.035(2) -0.004(2) 0.012(2) 0.006(2)
C(28) 0.034(2) 0.031(2) 0.025(2) -0.005(2) 0.0097(19) 0.0027(19)
C(29) 0.028(2) 0.030(2) 0.019(2) -0.0006(19) 0.0029(17) 0.0010(18)
C(30) 0.028(2) 0.035(2) 0.024(2) -0.001(2) 0.0098(18) -0.0027(19)
C(31) 0.027(2) 0.031(2) 0.020(2) -0.0043(19) 0.0075(17) -0.0048(18)
C(32) 0.035(2) 0.038(2) 0.034(2) 0.000(2) 0.018(2) -0.005(2)
C(33) 0.035(2) 0.038(3) 0.048(3) 0.005(2) 0.018(2) -0.004(2)
C(34) 0.039(2) 0.032(2) 0.043(2) 0.003(2) 0.009(2) -0.004(2)
C(35) 0.031(2) 0.033(2) 0.032(2) 0.001(2) 0.011(2) 0.002(2)
C(36) 0.024(2) 0.031(2) 0.026(2) -0.0002(19) 0.0088(18) 0.0003(18)
C(37) 0.030(2) 0.027(2) 0.023(2) -0.0029(19) 0.0083(18) -0.0004(18)
C(38) 0.032(2) 0.032(2) 0.028(2) 0.001(2) 0.008(2) 0.003(2)
C(39) 0.037(2) 0.041(3) 0.029(2) 0.007(2) -0.001(2) -0.001(2)
C(40) 0.054(3) 0.035(2) 0.026(2) 0.002(2) 0.006(2) 0.007(2)
C(41) 0.046(3) 0.044(3) 0.023(2) 0.004(2) 0.016(2) 0.005(2)
C(42) 0.037(2) 0.034(2) 0.027(2) 0.004(2) 0.008(2) 0.004(2)
C(43) 0.026(2) 0.032(2) 0.021(2) 0.0015(19) 0.0068(17) 0.0065(18)
C(44) 0.032(2) 0.027(2) 0.028(2) -0.000(2) 0.0081(19) 0.0031(19)
C(45) 0.035(2) 0.038(2) 0.029(2) -0.008(2) 0.001(2) 0.001(2)
C(46) 0.030(2) 0.051(3) 0.038(2) -0.009(2) 0.005(2) 0.012(2)
C(47) 0.029(2) 0.048(3) 0.038(2) -0.002(2) 0.014(2) 0.005(2)
C(48) 0.029(2) 0.037(2) 0.030(2) 0.000(2) 0.006(2) 0.008(2)
C(49) 0.029(2) 0.037(2) 0.028(2) -0.002(2) 0.0103(19) -0.004(2)
C(50) 0.035(2) 0.040(2) 0.039(2) -0.010(2) 0.019(2) -0.012(2)
C(51) 0.027(2) 0.035(2) 0.052(3) -0.006(2) 0.017(2) -0.015(2)
C(52) 0.026(2) 0.034(2) 0.045(2) -0.000(2) 0.012(2) 0.001(2)
C(53) 0.027(2) 0.039(2) 0.036(2) -0.008(2) 0.014(2) -0.003(2)
C(54) 0.025(2) 0.037(2) 0.035(2) -0.005(2) 0.014(2) -0.004(2)
C(55) 0.089(6) 0.066(5) 0.077(5) 0.005(4) -0.004(4) -0.017(4)
C(56) 0.124(8) 0.081(6) 0.092(6) 0.050(6) 0.037(6) 0.018(5)

loop_
_atom_type_symbol
_atom_type_description
_atom_type_scat_dispersion_real
_atom_type_scat_dispersion_imag
_atom_type_scat_source
C C 0.003 0.002
;
International Tables for Crystallography
(1992, Vol. C, Tables 4.2.6.8 and 6.1.1.4)
;
H H 0.000 0.000
;
International Tables for Crystallography
(1992, Vol. C, Table 6.1.1.4)
;
N N 0.006 0.003
;
International Tables for Crystallography
(1992, Vol. C, Tables 4.2.6.8 and 6.1.1.4)
;
O O 0.011 0.006
;
International Tables for Crystallography
(1992, Vol. C, Tables 4.2.6.8 and 6.1.1.4)
;
Fe Fe 0.346 0.844
;
International Tables for Crystallography
(1992, Vol. C, Tables 4.2.6.8 and 6.1.1.4)
;
Cl Cl 0.148 0.159
;
International Tables for Crystallography
(1992, Vol. C, Tables 4.2.6.8 and 6.1.1.4)
;
P P 0.102 0.094
;
International Tables for Crystallography
(1992, Vol. C, Tables 4.2.6.8 and 6.1.1.4)
;

loop_
_geom_angle_atom_site_label_1
_geom_angle_atom_site_label_2
_geom_angle_atom_site_label_3
_geom_angle
_geom_angle_publ_flag
P(1) Fe(1) P(2) 96.33(4) yes
P(1) Fe(1) N(1) 88.23(11) yes
P(1) Fe(1) N(3) 93.06(12) yes
P(1) Fe(1) N(4) 173.60(11) yes
P(1) Fe(1) N(6) 94.04(12) yes
P(2) Fe(1) N(1) 174.04(12) yes
P(2) Fe(1) N(3) 93.59(10) yes
P(2) Fe(1) N(4) 88.96(10) yes
P(2) Fe(1) N(6) 92.51(10) yes
N(1) Fe(1) N(3) 82.30(15) yes
N(1) Fe(1) N(4) 86.74(14) yes
N(1) Fe(1) N(6) 90.99(15) yes
N(3) Fe(1) N(4) 90.19(17) yes
N(3) Fe(1) N(6) 170.08(15) yes
N(4) Fe(1) N(6) 82.09(17) yes
Fe(1) P(1) C(36) 112.79(17) yes
Fe(1) P(1) C(37) 114.79(15) yes
Fe(1) P(1) C(43) 119.63(15) yes
C(36) P(1) C(37) 99.9(2) yes
C(36) P(1) C(43) 105.5(2) yes
C(37) P(1) C(43) 101.8(2) yes
Fe(1) P(2) C(12) 112.80(14) yes
Fe(1) P(2) C(13) 111.91(13) yes
Fe(1) P(2) C(19) 121.79(14) yes
C(12) P(2) C(13) 101.5(2) yes
C(12) P(2) C(19) 104.1(2) yes
C(13) P(2) C(19) 102.4(2) yes
Fe(1) N(1) C(1) 129.7(3) yes
Fe(1) N(1) C(5) 112.3(2) yes
C(1) N(1) C(5) 118.0(3) yes
N(3) N(2) C(5) 117.3(4) yes
Fe(1) N(3) N(2) 111.8(2) yes
Fe(1) N(3) C(6) 135.0(3) yes
N(2) N(3) C(6) 112.8(4) yes
Fe(1) N(4) C(25) 130.8(3) yes
Fe(1) N(4) C(29) 111.9(3) yes
C(25) N(4) C(29) 117.2(4) yes
N(6) N(5) C(29) 118.1(4) yes
Fe(1) N(6) N(5) 112.0(3) yes
Fe(1) N(6) C(30) 134.4(3) yes
N(5) N(6) C(30) 113.5(4) yes
N(1) C(1) C(2) 122.8(4) yes
C(1) C(2) C(3) 118.8(4) yes
C(2) C(3) C(4) 120.3(4) yes
C(3) C(4) C(5) 117.0(5) yes
N(1) C(5) N(2) 116.0(3) yes
N(1) C(5) C(4) 123.2(4) yes
N(2) C(5) C(4) 120.8(4) yes
N(3) C(6) C(7) 128.2(4) yes
C(6) C(7) C(8) 114.3(4) yes
C(6) C(7) C(12) 126.5(4) yes
C(8) C(7) C(12) 119.1(3) yes
C(7) C(8) C(9) 121.8(5) yes
C(8) C(9) C(10) 119.9(5) yes
C(9) C(10) C(11) 120.0(4) yes
C(10) C(11) C(12) 121.3(4) yes
P(2) C(12) C(7) 122.9(3) yes
P(2) C(12) C(11) 119.1(3) yes
C(7) C(12) C(11) 117.9(4) yes
P(2) C(13) C(14) 121.4(3) yes
P(2) C(13) C(18) 120.7(3) yes
C(14) C(13) C(18) 117.8(4) yes
C(13) C(14) C(15) 121.2(4) yes
C(14) C(15) C(16) 120.1(5) yes
C(15) C(16) C(17) 119.9(5) yes
C(16) C(17) C(18) 120.2(5) yes
C(13) C(18) C(17) 120.7(4) yes
P(2) C(19) C(20) 122.9(3) yes
P(2) C(19) C(24) 119.1(3) yes
C(20) C(19) C(24) 117.9(4) yes
C(19) C(20) C(21) 121.1(5) yes
C(20) C(21) C(22) 120.2(4) yes
C(21) C(22) C(23) 119.7(4) yes
C(22) C(23) C(24) 119.9(5) yes
C(19) C(24) C(23) 121.0(4) yes
N(4) C(25) C(26) 123.2(5) yes
C(25) C(26) C(27) 119.1(5) yes
C(26) C(27) C(28) 119.5(5) yes
C(27) C(28) C(29) 118.0(5) yes
N(4) C(29) N(5) 115.8(4) yes
N(4) C(29) C(28) 123.0(4) yes
N(5) C(29) C(28) 121.2(4) yes
N(6) C(30) C(31) 128.6(4) yes
C(30) C(31) C(32) 113.8(4) yes
C(30) C(31) C(36) 127.6(4) yes
C(32) C(31) C(36) 118.5(4) yes
C(31) C(32) C(33) 121.7(5) yes
C(32) C(33) C(34) 119.4(5) yes
C(33) C(34) C(35) 120.1(5) yes
C(34) C(35) C(36) 121.2(5) yes
P(1) C(36) C(31) 122.4(3) yes
P(1) C(36) C(35) 118.5(4) yes
C(31) C(36) C(35) 119.0(4) yes
P(1) C(37) C(38) 118.5(4) yes
P(1) C(37) C(42) 122.6(3) yes
C(38) C(37) C(42) 118.9(4) yes
C(37) C(38) C(39) 119.9(5) yes
C(38) C(39) C(40) 120.8(4) yes
C(39) C(40) C(41) 120.2(4) yes
C(40) C(41) C(42) 120.7(5) yes
C(37) C(42) C(41) 119.6(4) yes
P(1) C(43) C(44) 122.9(3) yes
P(1) C(43) C(48) 118.3(3) yes
C(44) C(43) C(48) 118.7(4) yes
C(43) C(44) C(45) 120.9(5) yes
C(44) C(45) C(46) 119.4(4) yes
C(45) C(46) C(47) 120.1(5) yes
C(46) C(47) C(48) 120.6(5) yes
C(43) C(48) C(47) 120.2(4) yes
Cl(1) C(49) C(50) 118.3(3) yes
Cl(1) C(49) C(54) 117.7(4) yes
C(50) C(49) C(54) 124.0(4) yes
O(1) C(50) C(49) 125.0(4) yes
O(1) C(50) C(51) 116.7(5) yes
C(49) C(50) C(51) 118.2(4) yes
O(2) C(51) C(50) 116.9(5) yes
O(2) C(51) C(52) 125.2(4) yes
C(50) C(51) C(52) 117.9(5) yes
Cl(2) C(52) C(51) 118.8(4) yes
Cl(2) C(52) C(53) 117.2(4) yes
C(51) C(52) C(53) 123.7(4) yes
O(3) C(53) C(52) 125.6(4) yes
O(3) C(53) C(54) 116.8(4) yes
C(52) C(53) C(54) 117.5(4) yes
O(4) C(54) C(49) 125.6(4) yes
O(4) C(54) C(53) 117.0(4) yes
C(49) C(54) C(53) 117.4(4) yes
C(56) O(6) H(42) 111(3) no
N(3) N(2) H(46) 117(3) no
C(5) N(2) H(46) 124(3) no
N(6) N(5) H(47) 119(3) no
C(29) N(5) H(47) 121(3) no
N(1) C(1) H(1) 118.6 no
C(2) C(1) H(1) 118.6 no
C(1) C(2) H(2) 120.6 no
C(3) C(2) H(2) 120.6 no
C(2) C(3) H(3) 119.8 no
C(4) C(3) H(3) 119.8 no
C(3) C(4) H(4) 121.5 no
C(5) C(4) H(4) 121.5 no
N(3) C(6) H(5) 115.9 no
C(7) C(6) H(5) 115.9 no
C(7) C(8) H(6) 119.1 no
C(9) C(8) H(6) 119.1 no
C(8) C(9) H(7) 120.1 no
C(10) C(9) H(7) 120.1 no
C(9) C(10) H(8) 120.0 no
C(11) C(10) H(8) 120.0 no
C(10) C(11) H(9) 119.3 no
C(12) C(11) H(9) 119.3 no
C(13) C(14) H(10) 119.4 no
C(15) C(14) H(10) 119.4 no
C(14) C(15) H(11) 119.9 no
C(16) C(15) H(11) 119.9 no
C(15) C(16) H(12) 120.0 no
C(17) C(16) H(12) 120.0 no
C(16) C(17) H(13) 119.9 no
C(18) C(17) H(13) 119.9 no
C(13) C(18) H(14) 119.7 no
C(17) C(18) H(14) 119.7 no
C(19) C(20) H(15) 119.4 no
C(21) C(20) H(15) 119.4 no
C(20) C(21) H(16) 119.9 no
C(22) C(21) H(16) 119.9 no
C(21) C(22) H(17) 120.2 no
C(23) C(22) H(17) 120.2 no
C(22) C(23) H(18) 120.0 no
C(24) C(23) H(18) 120.1 no
C(19) C(24) H(19) 119.5 no
C(23) C(24) H(19) 119.5 no
N(4) C(25) H(20) 118.4 no
C(26) C(25) H(20) 118.4 no
C(25) C(26) H(21) 120.5 no
C(27) C(26) H(21) 120.5 no
C(26) C(27) H(22) 120.2 no
C(28) C(27) H(22) 120.2 no
C(27) C(28) H(23) 121.0 no
C(29) C(28) H(23) 121.0 no
N(6) C(30) H(24) 115.7 no
C(31) C(30) H(24) 115.7 no
C(31) C(32) H(25) 119.1 no
C(33) C(32) H(25) 119.1 no
C(32) C(33) H(26) 120.3 no
C(34) C(33) H(26) 120.3 no
C(33) C(34) H(27) 119.9 no
C(35) C(34) H(27) 119.9 no
C(34) C(35) H(28) 119.4 no
C(36) C(35) H(28) 119.4 no
C(37) C(38) H(29) 120.1 no
C(39) C(38) H(29) 120.1 no
C(38) C(39) H(30) 119.6 no
C(40) C(39) H(30) 119.6 no
C(39) C(40) H(31) 119.9 no
C(41) C(40) H(31) 119.9 no
C(40) C(41) H(32) 119.7 no
C(42) C(41) H(32) 119.7 no
C(37) C(42) H(33) 120.2 no
C(41) C(42) H(33) 120.2 no
C(43) C(44) H(34) 119.5 no
C(45) C(44) H(34) 119.5 no
C(44) C(45) H(35) 120.3 no
C(46) C(45) H(35) 120.3 no
C(45) C(46) H(36) 120.0 no
C(47) C(46) H(36) 120.0 no
C(46) C(47) H(37) 119.7 no
C(48) C(47) H(37) 119.7 no
C(43) C(48) H(38) 119.9 no
C(47) C(48) H(38) 119.9 no
O(5) C(55) H(39) 109.5 no
O(5) C(55) H(40) 109.5 no
O(5) C(55) H(41) 109.5 no
H(39) C(55) H(40) 109.5 no
H(39) C(55) H(41) 109.5 no
H(40) C(55) H(41) 109.5 no
O(6) C(56) H(43) 109.5 no
O(6) C(56) H(44) 109.5 no
O(6) C(56) H(45) 109.5 no
H(43) C(56) H(44) 109.5 no
H(43) C(56) H(45) 109.5 no
H(44) C(56) H(45) 109.5 no

loop_
_geom_bond_atom_site_label_1
_geom_bond_atom_site_label_2
_geom_bond_distance
_geom_bond_publ_flag
Fe(1) P(1) 2.2614(13) yes
Fe(1) P(2) 2.2507(11) yes
Fe(1) N(1) 2.002(3) yes
Fe(1) N(3) 1.938(4) yes
Fe(1) N(4) 2.003(3) yes
Fe(1) N(6) 1.940(4) yes
Cl(1) C(49) 1.752(5) yes
Cl(2) C(52) 1.743(5) yes
P(1) C(36) 1.830(5) yes
P(1) C(37) 1.843(4) yes
P(1) C(43) 1.846(4) yes
P(2) C(12) 1.819(5) yes
P(2) C(13) 1.830(5) yes
P(2) C(19) 1.839(4) yes
O(1) C(50) 1.259(6) yes
O(2) C(51) 1.237(7) yes
O(3) C(53) 1.254(6) yes
O(4) C(54) 1.234(6) yes
O(5) C(55) 1.478(9) yes
O(6) C(56) 1.269(11) yes
N(1) C(1) 1.345(6) yes
N(1) C(5) 1.340(6) yes
N(2) N(3) 1.389(4) yes
N(2) C(5) 1.367(6) yes
N(3) C(6) 1.295(6) yes
N(4) C(25) 1.351(6) yes
N(4) C(29) 1.352(6) yes
N(5) N(6) 1.373(5) yes
N(5) C(29) 1.352(6) yes
N(6) C(30) 1.305(6) yes
C(1) C(2) 1.364(6) yes
C(2) C(3) 1.380(8) yes
C(3) C(4) 1.382(7) yes
C(4) C(5) 1.397(6) yes
C(6) C(7) 1.463(5) yes
C(7) C(8) 1.401(7) yes
C(7) C(12) 1.404(7) yes
C(8) C(9) 1.367(6) yes
C(9) C(10) 1.372(7) yes
C(10) C(11) 1.385(7) yes
C(11) C(12) 1.410(5) yes
C(13) C(14) 1.395(6) yes
C(13) C(18) 1.391(7) yes
C(14) C(15) 1.382(7) yes
C(15) C(16) 1.370(8) yes
C(16) C(17) 1.378(7) yes
C(17) C(18) 1.390(7) yes
C(19) C(20) 1.392(6) yes
C(19) C(24) 1.402(7) yes
C(20) C(21) 1.386(7) yes
C(21) C(22) 1.372(8) yes
C(22) C(23) 1.402(7) yes
C(23) C(24) 1.375(7) yes
C(25) C(26) 1.362(7) yes
C(26) C(27) 1.393(8) yes
C(27) C(28) 1.372(7) yes
C(28) C(29) 1.398(7) yes
C(30) C(31) 1.445(7) yes
C(31) C(32) 1.411(7) yes
C(31) C(36) 1.404(7) yes
C(32) C(33) 1.376(7) yes
C(33) C(34) 1.378(9) yes
C(34) C(35) 1.392(8) yes
C(35) C(36) 1.391(7) yes
C(37) C(38) 1.409(6) yes
C(37) C(42) 1.395(8) yes
C(38) C(39) 1.386(6) yes
C(39) C(40) 1.367(9) yes
C(40) C(41) 1.371(7) yes
C(41) C(42) 1.400(6) yes
C(43) C(44) 1.385(6) yes
C(43) C(48) 1.396(7) yes
C(44) C(45) 1.390(7) yes
C(45) C(46) 1.393(8) yes
C(46) C(47) 1.366(8) yes
C(47) C(48) 1.387(7) yes
C(49) C(50) 1.379(8) yes
C(49) C(54) 1.417(7) yes
C(50) C(51) 1.526(7) yes
C(51) C(52) 1.408(8) yes
C(52) C(53) 1.394(8) yes
C(53) C(54) 1.551(7) yes
C(1) H(1) 0.950 no
C(2) H(2) 0.950 no
C(3) H(3) 0.950 no
C(4) H(4) 0.950 no
C(6) H(5) 0.950 no
C(8) H(6) 0.950 no
C(9) H(7) 0.950 no
C(10) H(8) 0.950 no
C(11) H(9) 0.950 no
C(14) H(10) 0.950 no
C(15) H(11) 0.950 no
C(16) H(12) 0.950 no
C(17) H(13) 0.950 no
C(18) H(14) 0.950 no
C(20) H(15) 0.950 no
C(21) H(16) 0.950 no
C(22) H(17) 0.950 no
C(23) H(18) 0.950 no
C(24) H(19) 0.950 no
C(25) H(20) 0.950 no
C(26) H(21) 0.950 no
C(27) H(22) 0.950 no
C(28) H(23) 0.950 no
C(30) H(24) 0.950 no
C(32) H(25) 0.950 no
C(33) H(26) 0.950 no
C(34) H(27) 0.950 no
C(35) H(28) 0.950 no
C(38) H(29) 0.950 no
C(39) H(30) 0.950 no
C(40) H(31) 0.950 no
C(41) H(32) 0.950 no
C(42) H(33) 0.950 no
C(44) H(34) 0.950 no
C(45) H(35) 0.950 no
C(46) H(36) 0.950 no
C(47) H(37) 0.950 no
C(48) H(38) 0.950 no
C(55) H(39) 0.980 no
C(55) H(40) 0.980 no
C(55) H(41) 0.980 no
C(56) H(43) 0.980 no
C(56) H(44) 0.980 no
C(56) H(45) 0.980 no

loop_
_geom_contact_atom_site_label_1
_geom_contact_atom_site_label_2
_geom_contact_distance
_geom_contact_site_symmetry_2
Cl(1) C(15) 3.565(5) 1_545
Cl(1) C(26) 3.590(5) 1_545
Cl(2) C(46) 3.547(5) 3_565
Cl(2) C(47) 3.396(5) 3_565
O(1) N(2) 2.711(6) 2_545
O(1) N(3) 3.258(6) 2_545
O(1) C(6) 3.021(6) 2_545
O(1) C(42) 3.397(6) 2_545
O(2) N(2) 3.180(6) 2_545
O(2) C(4) 3.243(7) 2_545
O(2) C(21) 3.550(6) 3_565
O(2) C(45) 3.292(6) .
O(3) O(6) 2.793(8) 3_665
O(3) N(5) 2.715(6) 3_665
O(3) N(6) 3.458(5) 3_665
O(3) C(9) 3.315(6) 3_565
O(3) C(30) 3.180(6) 3_665
O(4) N(5) 3.418(6) 3_665
O(4) C(15) 3.418(6) 1_545
O(4) C(16) 3.556(6) 3_665
O(4) C(17) 3.222(6) 3_665
O(4) C(28) 3.199(6) 3_665
O(4) C(39) 3.359(6) 4_454
O(5) C(18) 3.326(8) 3_665
O(5) C(22) 3.495(8) .
O(5) C(23) 3.381(8) .
O(5) C(24) 3.534(8) 3_665
O(5) C(30) 3.392(7) 3_665
O(5) C(52) 3.346(7) .
O(5) C(53) 3.350(7) .
O(6) O(3) 2.793(8) 3_665
O(6) C(1) 3.318(9) .
O(6) C(30) 3.417(8) .
N(2) O(1) 2.711(6) 2_555
N(2) O(2) 3.180(6) 2_555
N(2) C(50) 3.584(7) 2_555
N(3) O(1) 3.258(6) 2_555
N(5) O(3) 2.715(6) 3_665
N(5) O(4) 3.418(6) 3_665
N(5) C(53) 3.566(7) 3_665
N(6) O(3) 3.458(5) 3_665
C(1) O(6) 3.318(9) .
C(3) C(18) 3.528(6) 4_565
C(4) O(2) 3.243(7) 2_555
C(6) O(1) 3.021(6) 2_555
C(9) O(3) 3.315(6) 3_565
C(9) C(53) 3.449(6) 3_565
C(10) C(52) 3.440(7) 3_565
C(10) C(53) 3.366(7) 3_565
C(15) Cl(1) 3.565(5) 1_565
C(15) O(4) 3.418(6) 1_565
C(15) C(16) 3.379(7) 3_675
C(15) C(39) 3.453(6) 4_464
C(16) O(4) 3.556(6) 3_665
C(16) C(15) 3.379(7) 3_675
C(16) C(16) 3.397(7) 3_675
C(17) O(4) 3.222(6) 3_665
C(17) C(54) 3.512(7) 3_665
C(18) O(5) 3.326(8) 3_665
C(18) C(3) 3.528(6) 4_464
C(21) O(2) 3.550(6) 3_565
C(22) O(5) 3.495(8) .
C(23) O(5) 3.381(8) .
C(23) C(55) 3.502(10) .
C(24) O(5) 3.534(8) 3_665
C(26) Cl(1) 3.590(5) 1_565
C(28) O(4) 3.199(6) 3_665
C(30) O(3) 3.180(6) 3_665
C(30) O(5) 3.392(7) 3_665
C(30) O(6) 3.417(8) .
C(39) O(4) 3.359(6) 4_555
C(39) C(15) 3.453(6) 4_565
C(42) O(1) 3.397(6) 2_555
C(45) O(2) 3.292(6) .
C(46) Cl(2) 3.547(5) 3_565
C(47) Cl(2) 3.396(5) 3_565
C(50) N(2) 3.584(7) 2_545
C(52) O(5) 3.346(7) .
C(52) C(10) 3.440(7) 3_565
C(53) O(5) 3.350(7) .
C(53) N(5) 3.566(7) 3_665
C(53) C(9) 3.449(6) 3_565
C(53) C(10) 3.366(7) 3_565
C(54) C(17) 3.512(7) 3_665
C(55) C(23) 3.502(10) .
Fe(1) H(46) 3.57(6) .
Fe(1) H(47) 3.54(5) .
Cl(1) H(10) 3.308 1_545
Cl(1) H(11) 2.836 1_545
Cl(1) H(12) 3.366 3_665
Cl(1) H(13) 3.017 3_665
Cl(1) H(21) 3.252 1_545
Cl(1) H(32) 3.012 2_545
Cl(1) H(33) 3.231 2_545
Cl(1) H(43) 3.159 2_645
Cl(2) H(15) 2.949 3_565
Cl(2) H(16) 3.348 3_565
Cl(2) H(17) 2.984 .
Cl(2) H(25) 3.247 3_665
Cl(2) H(36) 3.303 3_565
Cl(2) H(37) 3.008 3_565
Cl(2) H(42) 3.20(6) 3_665
O(1) H(5) 2.339 2_545
O(1) H(32) 3.543 2_545
O(1) H(33) 2.877 2_545
O(1) H(35) 2.957 .
O(1) H(38) 3.342 2_545
O(1) H(41) 3.455 .
O(1) H(46) 1.92(6) 2_545
O(2) H(4) 2.428 2_545
O(2) H(15) 3.479 3_565
O(2) H(16) 2.895 3_565
O(2) H(35) 2.478 .
O(2) H(36) 3.324 .
O(2) H(46) 2.49(5) 2_545
O(3) H(7) 2.916 3_565
O(3) H(23) 3.370 3_665
O(3) H(24) 2.380 3_665
O(3) H(42) 2.67(5) 3_665
O(3) H(47) 1.91(5) 3_665
O(4) H(7) 3.443 3_565
O(4) H(11) 2.524 1_545
O(4) H(13) 3.026 3_665
O(4) H(23) 2.434 3_665
O(4) H(30) 2.786 4_454
O(4) H(47) 2.86(5) 3_665
O(5) H(13) 3.200 3_665
O(5) H(14) 2.530 3_665
O(5) H(17) 3.027 .
O(5) H(18) 2.784 .
O(5) H(18) 3.457 3_665
O(5) H(19) 2.859 3_665
O(5) H(24) 2.897 3_665
O(5) H(25) 3.401 3_665
O(6) H(1) 2.468 .
O(6) H(2) 3.338 .
O(6) H(21) 3.388 2_645
O(6) H(24) 3.101 .
O(6) H(27) 2.927 2_655
O(6) H(37) 3.500 1_655
O(6) H(42) 0.90(5) .
O(6) H(47) 3.26(4) .
N(1) H(26) 3.443 2_655
N(1) H(46) 3.10(6) .
N(2) H(35) 3.517 2_555
N(2) H(36) 3.402 2_555
N(2) H(46) 0.87(6) .
N(3) H(46) 1.95(5) .
N(4) H(47) 3.04(5) .
N(5) H(47) 0.82(5) .
N(6) H(47) 1.91(5) .
C(1) H(26) 3.129 2_655
C(1) H(27) 3.082 2_655
C(2) H(13) 3.598 4_565
C(2) H(26) 2.951 2_655
C(2) H(27) 3.169 2_655
C(2) H(40) 3.542 2_655
C(2) H(43) 3.511 .
C(3) H(9) 3.368 4_565
C(3) H(26) 3.067 2_655
C(4) H(9) 3.314 4_565
C(4) H(26) 3.369 2_655
C(4) H(46) 2.63(5) .
C(5) H(26) 3.520 2_655
C(5) H(46) 1.99(6) .
C(6) H(35) 3.499 2_555
C(6) H(46) 2.36(4) .
C(8) H(28) 3.286 2_555
C(8) H(44) 3.155 1_455
C(8) H(45) 3.313 1_455
C(9) H(28) 3.413 2_555
C(10) H(31) 3.103 4_464
C(10) H(32) 3.600 4_464
C(11) H(31) 3.316 4_464
C(13) H(3) 3.002 4_464
C(14) H(30) 3.334 4_464
C(15) H(12) 2.784 3_675
C(15) H(30) 2.607 4_464
C(16) H(2) 3.537 4_464
C(16) H(11) 2.986 3_675
C(16) H(12) 3.029 3_675
C(16) H(22) 3.292 3_675
C(16) H(30) 3.000 4_464
C(17) H(2) 2.976 4_464
C(17) H(3) 3.224 4_464
C(17) H(41) 3.161 3_665
C(18) H(2) 3.451 4_464
C(18) H(3) 2.740 4_464
C(18) H(41) 3.532 3_665
C(18) H(47) 3.38(4) .
C(19) H(3) 2.961 4_464
C(20) H(3) 3.135 4_464
C(20) H(4) 3.113 4_464
C(21) H(3) 3.447 4_464
C(21) H(4) 3.062 4_464
C(22) H(3) 3.578 4_464
C(22) H(25) 3.339 3_665
C(22) H(39) 3.284 .
C(23) H(3) 3.455 4_464
C(23) H(18) 3.539 3_665
C(23) H(39) 2.995 .
C(23) H(40) 3.356 3_665
C(24) H(3) 3.154 4_464
C(24) H(40) 3.582 3_665
C(25) H(36) 3.373 2_555
C(26) H(37) 3.206 2_555
C(26) H(43) 3.410 2_655
C(27) H(12) 2.894 3_675
C(27) H(29) 3.266 2_655
C(27) H(43) 3.519 2_655
C(28) H(12) 3.190 3_675
C(28) H(27) 3.595 2_655
C(28) H(29) 3.402 2_655
C(28) H(30) 3.456 2_655
C(28) H(47) 2.55(5) .
C(29) H(47) 1.91(5) .
C(30) H(42) 3.09(5) .
C(30) H(47) 2.35(5) .
C(31) H(42) 3.59(5) .
C(32) H(17) 3.312 3_665
C(32) H(42) 3.45(5) .
C(33) H(40) 3.191 .
C(34) H(40) 3.121 .
C(34) H(44) 3.277 2_645
C(35) H(6) 3.483 2_545
C(35) H(44) 3.554 2_645
C(37) H(7) 3.578 2_545
C(38) H(7) 3.423 2_545
C(38) H(22) 3.471 2_645
C(38) H(23) 3.330 2_645
C(39) H(7) 3.247 2_545
C(39) H(11) 3.283 4_565
C(39) H(23) 3.193 2_645
C(40) H(7) 3.239 2_545
C(40) H(8) 3.499 2_545
C(40) H(8) 3.134 4_565
C(40) H(9) 3.371 4_565
C(40) H(31) 3.522 3_666
C(40) H(32) 3.520 3_666
C(41) H(7) 3.414 2_545
C(41) H(8) 3.142 4_565
C(41) H(31) 3.329 3_666
C(42) H(7) 3.586 2_545
C(42) H(46) 3.32(5) .
C(44) H(6) 3.279 2_545
C(44) H(39) 3.008 .
C(45) H(5) 2.976 2_545
C(45) H(6) 3.507 2_545
C(45) H(39) 3.278 .
C(45) H(46) 3.56(5) 2_545
C(46) H(5) 3.482 2_545
C(46) H(20) 2.950 2_545
C(46) H(21) 3.523 2_545
C(47) H(20) 3.262 2_545
C(47) H(21) 2.996 2_545
C(47) H(45) 3.074 1_455
C(48) H(45) 3.448 1_455
C(49) H(8) 3.413 3_565
C(49) H(13) 3.024 3_665
C(49) H(32) 2.911 2_545
C(49) H(41) 3.201 .
C(50) H(5) 3.532 2_545
C(50) H(8) 3.582 3_565
C(50) H(32) 3.210 2_545
C(50) H(33) 3.434 2_545
C(50) H(35) 3.365 .
C(50) H(41) 3.174 .
C(50) H(46) 2.74(6) 2_545
C(51) H(4) 3.192 2_545
C(51) H(8) 3.335 3_565
C(51) H(35) 3.066 .
C(51) H(46) 3.02(6) 2_545
C(52) H(8) 3.158 3_565
C(52) H(17) 3.483 .
C(52) H(24) 3.578 3_665
C(53) H(7) 3.193 3_565
C(53) H(8) 3.033 3_565
C(53) H(24) 3.015 3_665
C(53) H(47) 2.79(5) 3_665
C(54) H(7) 3.527 3_565
C(54) H(8) 3.106 3_565
C(54) H(11) 3.394 1_545
C(54) H(13) 3.013 3_665
C(54) H(23) 3.522 3_665
C(54) H(32) 3.527 2_545
C(54) H(47) 3.20(5) 3_665
C(55) H(2) 3.455 2_645
C(55) H(13) 3.068 3_665
C(55) H(14) 3.105 3_665
C(55) H(18) 3.009 .
C(55) H(34) 3.178 .
C(55) H(44) 3.589 2_645
C(56) H(1) 3.307 .
C(56) H(2) 3.305 .
C(56) H(6) 3.197 1_655
C(56) H(21) 3.090 2_645
C(56) H(27) 3.147 2_655
C(56) H(37) 3.146 1_655
C(56) H(41) 3.460 2_655
C(56) H(42) 1.80(5) .
H(1) O(6) 2.468 .
H(1) C(56) 3.307 .
H(1) H(26) 3.557 2_655
H(1) H(27) 2.845 2_655
H(1) H(42) 2.875 .
H(1) H(43) 3.243 .
H(1) H(47) 3.127 .
H(2) O(6) 3.338 .
H(2) C(16) 3.537 4_565
H(2) C(17) 2.976 4_565
H(2) C(18) 3.451 4_565
H(2) C(55) 3.455 2_655
H(2) C(56) 3.305 .
H(2) H(13) 2.790 4_565
H(2) H(14) 3.590 4_565
H(2) H(22) 3.413 2_645
H(2) H(26) 3.311 2_655
H(2) H(27) 3.035 2_655
H(2) H(40) 3.006 2_655
H(2) H(41) 2.996 2_655
H(2) H(43) 2.737 .
H(2) H(44) 3.379 .
H(3) C(13) 3.002 4_565
H(3) C(17) 3.224 4_565
H(3) C(18) 2.740 4_565
H(3) C(19) 2.961 4_565
H(3) C(20) 3.135 4_565
H(3) C(21) 3.447 4_565
H(3) C(22) 3.578 4_565
H(3) C(23) 3.455 4_565
H(3) C(24) 3.154 4_565
H(3) H(9) 2.932 4_565
H(3) H(13) 3.593 4_565
H(3) H(14) 2.838 4_565
H(3) H(15) 3.568 4_565
H(3) H(19) 3.599 4_565
H(3) H(26) 3.476 2_655
H(3) H(40) 3.518 2_655
H(4) O(2) 2.428 2_555
H(4) C(20) 3.113 4_565
H(4) C(21) 3.062 4_565
H(4) C(51) 3.192 2_555
H(4) H(9) 2.846 4_565
H(4) H(15) 3.124 4_565
H(4) H(16) 3.042 4_565
H(4) H(46) 2.532 .
H(5) O(1) 2.339 2_555
H(5) C(45) 2.976 2_555
H(5) C(46) 3.482 2_555
H(5) C(50) 3.532 2_555
H(5) H(35) 2.673 2_555
H(5) H(36) 3.551 2_555
H(5) H(44) 3.462 1_455
H(5) H(45) 3.530 1_455
H(5) H(46) 2.065 .
H(6) C(35) 3.483 2_555
H(6) C(44) 3.279 2_555
H(6) C(45) 3.507 2_555
H(6) C(56) 3.197 1_455
H(6) H(28) 2.589 2_555
H(6) H(34) 3.226 2_555
H(6) H(35) 3.599 2_555
H(6) H(44) 2.523 1_455
H(6) H(45) 3.076 1_455
H(7) O(3) 2.916 3_565
H(7) O(4) 3.443 3_565
H(7) C(37) 3.578 2_555
H(7) C(38) 3.423 2_555
H(7) C(39) 3.247 2_555
H(7) C(40) 3.239 2_555
H(7) C(41) 3.414 2_555
H(7) C(42) 3.586 2_555
H(7) C(53) 3.193 3_565
H(7) C(54) 3.527 3_565
H(7) H(28) 2.865 2_555
H(8) C(40) 3.499 2_555
H(8) C(40) 3.134 4_464
H(8) C(41) 3.142 4_464
H(8) C(49) 3.413 3_565
H(8) C(50) 3.582 3_565
H(8) C(51) 3.335 3_565
H(8) C(52) 3.158 3_565
H(8) C(53) 3.033 3_565
H(8) C(54) 3.106 3_565
H(8) H(31) 3.300 2_555
H(8) H(31) 2.703 4_464
H(8) H(32) 2.708 4_464
H(9) C(3) 3.368 4_464
H(9) C(4) 3.314 4_464
H(9) C(40) 3.371 4_464
H(9) H(3) 2.932 4_464
H(9) H(4) 2.846 4_464
H(9) H(31) 3.081 4_464
H(10) Cl(1) 3.308 1_565
H(10) H(31) 3.377 4_464
H(11) Cl(1) 2.836 1_565
H(11) O(4) 2.524 1_565
H(11) C(16) 2.986 3_675
H(11) C(39) 3.283 4_464
H(11) C(54) 3.394 1_565
H(11) H(12) 2.480 3_675
H(11) H(23) 3.469 3_675
H(11) H(30) 2.410 4_464
H(11) H(31) 3.407 4_464
H(12) Cl(1) 3.366 3_665
H(12) C(15) 2.784 3_675
H(12) C(16) 3.029 3_675
H(12) C(27) 2.894 3_675
H(12) C(28) 3.190 3_675
H(12) H(11) 2.480 3_675
H(12) H(12) 2.935 3_675
H(12) H(22) 2.611 3_675
H(12) H(23) 3.150 3_675
H(12) H(30) 3.082 4_464
H(13) Cl(1) 3.017 3_665
H(13) O(4) 3.026 3_665
H(13) O(5) 3.200 3_665
H(13) C(2) 3.598 4_464
H(13) C(49) 3.024 3_665
H(13) C(54) 3.013 3_665
H(13) C(55) 3.068 3_665
H(13) H(2) 2.790 4_464
H(13) H(3) 3.593 4_464
H(13) H(40) 3.328 3_665
H(13) H(41) 2.372 3_665
H(13) H(43) 3.274 4_464
H(14) O(5) 2.530 3_665
H(14) C(55) 3.105 3_665
H(14) H(2) 3.590 4_464
H(14) H(3) 2.838 4_464
H(14) H(40) 3.033 3_665
H(14) H(41) 3.128 3_665
H(14) H(47) 3.286 .
H(15) Cl(2) 2.949 3_565
H(15) O(2) 3.479 3_565
H(15) H(3) 3.568 4_464
H(15) H(4) 3.124 4_464
H(16) Cl(2) 3.348 3_565
H(16) O(2) 2.895 3_565
H(16) H(4) 3.042 4_464
H(16) H(16) 3.196 3_565
H(17) Cl(2) 2.984 .
H(17) O(5) 3.027 .
H(17) C(32) 3.312 3_665
H(17) C(52) 3.483 .
H(17) H(25) 2.607 3_665
H(17) H(26) 3.449 3_665
H(17) H(39) 3.282 .
H(18) O(5) 2.784 .
H(18) O(5) 3.457 3_665
H(18) C(23) 3.539 3_665
H(18) C(55) 3.009 .
H(18) H(18) 2.642 3_665
H(18) H(25) 3.518 3_665
H(18) H(39) 2.753 .
H(18) H(40) 2.989 .
H(18) H(40) 2.997 3_665
H(19) O(5) 2.859 3_665
H(19) H(3) 3.599 4_464
H(19) H(40) 3.412 3_665
H(20) C(46) 2.950 2_555
H(20) C(47) 3.262 2_555
H(20) H(36) 2.715 2_555
H(20) H(37) 3.272 2_555
H(20) H(46) 3.500 .
H(21) Cl(1) 3.252 1_565
H(21) O(6) 3.388 2_655
H(21) C(46) 3.523 2_555
H(21) C(47) 2.996 2_555
H(21) C(56) 3.090 2_655
H(21) H(36) 3.381 2_555
H(21) H(37) 2.378 2_555
H(21) H(42) 2.956 2_655
H(21) H(43) 2.734 2_655
H(21) H(45) 2.771 2_655
H(22) C(16) 3.292 3_675
H(22) C(38) 3.471 2_655
H(22) H(2) 3.413 2_655
H(22) H(12) 2.611 3_675
H(22) H(29) 2.670 2_655
H(22) H(30) 3.301 2_655
H(22) H(42) 3.471 2_655
H(22) H(43) 2.954 2_655
H(23) O(3) 3.370 3_665
H(23) O(4) 2.434 3_665
H(23) C(38) 3.330 2_655
H(23) C(39) 3.193 2_655
H(23) C(54) 3.522 3_665
H(23) H(11) 3.469 3_675
H(23) H(12) 3.150 3_675
H(23) H(29) 2.955 2_655
H(23) H(30) 2.677 2_655
H(23) H(47) 2.461 .
H(24) O(3) 2.380 3_665
H(24) O(5) 2.897 3_665
H(24) O(6) 3.101 .
H(24) C(52) 3.578 3_665
H(24) C(53) 3.015 3_665
H(24) H(42) 2.667 .
H(24) H(47) 2.073 .
H(25) Cl(2) 3.247 3_665
H(25) O(5) 3.401 3_665
H(25) C(22) 3.339 3_665
H(25) H(17) 2.607 3_665
H(25) H(18) 3.518 3_665
H(25) H(42) 3.047 .
H(26) N(1) 3.443 2_645
H(26) C(1) 3.129 2_645
H(26) C(2) 2.951 2_645
H(26) C(3) 3.067 2_645
H(26) C(4) 3.369 2_645
H(26) C(5) 3.520 2_645
H(26) H(1) 3.557 2_645
H(26) H(2) 3.311 2_645
H(26) H(3) 3.476 2_645
H(26) H(17) 3.449 3_665
H(26) H(40) 3.319 .
H(27) O(6) 2.927 2_645
H(27) C(1) 3.082 2_645
H(27) C(2) 3.169 2_645
H(27) C(28) 3.595 2_645
H(27) C(56) 3.147 2_645
H(27) H(1) 2.845 2_645
H(27) H(2) 3.035 2_645
H(27) H(40) 3.226 .
H(27) H(43) 3.478 2_645
H(27) H(44) 2.593 2_645
H(28) C(8) 3.286 2_545
H(28) C(9) 3.413 2_545
H(28) H(6) 2.589 2_545
H(28) H(7) 2.865 2_545
H(28) H(44) 3.140 2_645
H(29) C(27) 3.266 2_645
H(29) C(28) 3.402 2_645
H(29) H(22) 2.670 2_645
H(29) H(23) 2.955 2_645
H(30) O(4) 2.786 4_555
H(30) C(14) 3.334 4_565
H(30) C(15) 2.607 4_565
H(30) C(16) 3.000 4_565
H(30) C(28) 3.456 2_645
H(30) H(11) 2.410 4_565
H(30) H(12) 3.082 4_565
H(30) H(22) 3.301 2_645
H(30) H(23) 2.677 2_645
H(31) C(10) 3.103 4_565
H(31) C(11) 3.316 4_565
H(31) C(40) 3.522 3_666
H(31) C(41) 3.329 3_666
H(31) H(8) 3.300 2_545
H(31) H(8) 2.703 4_565
H(31) H(9) 3.081 4_565
H(31) H(10) 3.377 4_565
H(31) H(11) 3.407 4_565
H(31) H(31) 3.071 3_666
H(31) H(32) 2.690 3_666
H(32) Cl(1) 3.012 2_555
H(32) O(1) 3.543 2_555
H(32) C(10) 3.600 4_565
H(32) C(40) 3.520 3_666
H(32) C(49) 2.911 2_555
H(32) C(50) 3.210 2_555
H(32) C(54) 3.527 2_555
H(32) H(8) 2.708 4_565
H(32) H(31) 2.690 3_666
H(33) Cl(1) 3.231 2_555
H(33) O(1) 2.877 2_555
H(33) C(50) 3.434 2_555
H(33) H(46) 3.143 .
H(34) C(55) 3.178 .
H(34) H(6) 3.226 2_545
H(34) H(39) 2.273 .
H(34) H(40) 3.379 .
H(35) O(1) 2.957 .
H(35) O(2) 2.478 .
H(35) N(2) 3.517 2_545
H(35) C(6) 3.499 2_545
H(35) C(50) 3.365 .
H(35) C(51) 3.066 .
H(35) H(5) 2.673 2_545
H(35) H(6) 3.599 2_545
H(35) H(39) 2.844 .
H(35) H(46) 2.942 2_545
H(36) Cl(2) 3.303 3_565
H(36) O(2) 3.324 .
H(36) N(2) 3.402 2_545
H(36) C(25) 3.373 2_545
H(36) H(5) 3.551 2_545
H(36) H(20) 2.715 2_545
H(36) H(21) 3.381 2_545
H(36) H(46) 3.343 2_545
H(37) Cl(2) 3.008 3_565
H(37) O(6) 3.500 1_455
H(37) C(26) 3.206 2_545
H(37) C(56) 3.146 1_455
H(37) H(20) 3.272 2_545
H(37) H(21) 2.378 2_545
H(37) H(42) 2.996 1_455
H(37) H(43) 3.468 1_455
H(37) H(45) 2.261 1_455
H(38) O(1) 3.342 2_555
H(38) H(45) 3.038 1_455
H(38) H(46) 3.504 .
H(39) C(22) 3.284 .
H(39) C(23) 2.995 .
H(39) C(44) 3.008 .
H(39) C(45) 3.278 .
H(39) H(17) 3.282 .
H(39) H(18) 2.753 .
H(39) H(34) 2.273 .
H(39) H(35) 2.844 .
H(39) H(44) 3.528 2_645
H(40) C(2) 3.542 2_645
H(40) C(23) 3.356 3_665
H(40) C(24) 3.582 3_665
H(40) C(33) 3.191 .
H(40) C(34) 3.121 .
H(40) H(2) 3.006 2_645
H(40) H(3) 3.518 2_645
H(40) H(13) 3.328 3_665
H(40) H(14) 3.033 3_665
H(40) H(18) 2.989 .
H(40) H(18) 2.997 3_665
H(40) H(19) 3.412 3_665
H(40) H(26) 3.319 .
H(40) H(27) 3.226 .
H(40) H(34) 3.379 .
H(41) O(1) 3.455 .
H(41) C(17) 3.161 3_665
H(41) C(18) 3.532 3_665
H(41) C(49) 3.201 .
H(41) C(50) 3.174 .
H(41) C(56) 3.460 2_645
H(41) H(2) 2.996 2_645
H(41) H(13) 2.372 3_665
H(41) H(14) 3.128 3_665
H(41) H(43) 3.020 2_645
H(41) H(44) 2.988 2_645
H(42) Cl(2) 3.20(6) 3_665
H(42) O(3) 2.67(5) 3_665
H(42) O(6) 0.90(5) .
H(42) C(30) 3.09(5) .
H(42) C(31) 3.59(5) .
H(42) C(32) 3.45(5) .
H(42) C(56) 1.80(5) .
H(42) H(1) 2.875 .
H(42) H(21) 2.956 2_645
H(42) H(22) 3.471 2_645
H(42) H(24) 2.667 .
H(42) H(25) 3.047 .
H(42) H(37) 2.996 1_655
H(42) H(43) 2.287 .
H(42) H(44) 2.567 .
H(42) H(45) 1.976 .
H(42) H(47) 3.36(7) .
H(43) Cl(1) 3.159 2_655
H(43) C(2) 3.511 .
H(43) C(26) 3.410 2_645
H(43) C(27) 3.519 2_645
H(43) H(1) 3.243 .
H(43) H(2) 2.737 .
H(43) H(13) 3.274 4_565
H(43) H(21) 2.734 2_645
H(43) H(22) 2.954 2_645
H(43) H(27) 3.478 2_655
H(43) H(37) 3.468 1_655
H(43) H(41) 3.020 2_655
H(43) H(42) 2.287 .
H(44) C(8) 3.155 1_655
H(44) C(34) 3.277 2_655
H(44) C(35) 3.554 2_655
H(44) C(55) 3.589 2_655
H(44) H(2) 3.379 .
H(44) H(5) 3.462 1_655
H(44) H(6) 2.523 1_655
H(44) H(27) 2.593 2_655
H(44) H(28) 3.140 2_655
H(44) H(39) 3.528 2_655
H(44) H(41) 2.988 2_655
H(44) H(42) 2.567 .
H(45) C(8) 3.313 1_655
H(45) C(47) 3.074 1_655
H(45) C(48) 3.448 1_655
H(45) H(5) 3.530 1_655
H(45) H(6) 3.076 1_655
H(45) H(21) 2.771 2_645
H(45) H(37) 2.261 1_655
H(45) H(38) 3.038 1_655
H(45) H(42) 1.976 .
H(46) Fe(1) 3.57(6) .
H(46) O(1) 1.92(6) 2_555
H(46) O(2) 2.49(5) 2_555
H(46) N(1) 3.10(6) .
H(46) N(2) 0.87(6) .
H(46) N(3) 1.95(5) .
H(46) C(4) 2.63(5) .
H(46) C(5) 1.99(6) .
H(46) C(6) 2.36(4) .
H(46) C(42) 3.32(5) .
H(46) C(45) 3.56(5) 2_555
H(46) C(50) 2.74(6) 2_555
H(46) C(51) 3.02(6) 2_555
H(46) H(4) 2.532 .
H(46) H(5) 2.065 .
H(46) H(20) 3.500 .
H(46) H(33) 3.143 .
H(46) H(35) 2.942 2_555
H(46) H(36) 3.343 2_555
H(46) H(38) 3.504 .
H(47) Fe(1) 3.54(5) .
H(47) O(3) 1.91(5) 3_665
H(47) O(4) 2.86(5) 3_665
H(47) O(6) 3.26(4) .
H(47) N(4) 3.04(5) .
H(47) N(5) 0.82(5) .
H(47) N(6) 1.91(5) .
H(47) C(18) 3.38(4) .
H(47) C(28) 2.55(5) .
H(47) C(29) 1.91(5) .
H(47) C(30) 2.35(5) .
H(47) C(53) 2.79(5) 3_665
H(47) C(54) 3.20(5) 3_665
H(47) H(1) 3.127 .
H(47) H(14) 3.286 .
H(47) H(23) 2.461 .
H(47) H(24) 2.073 .
H(47) H(42) 3.36(7) .

loop_
_geom_torsion_atom_site_label_1
_geom_torsion_atom_site_label_2
_geom_torsion_atom_site_label_3
_geom_torsion_atom_site_label_4
_geom_torsion
P(1) Fe(1) P(2) C(12) 103.09(17)
P(1) Fe(1) P(2) C(13) -143.22(17)
P(1) Fe(1) P(2) C(19) -21.8(2)
P(2) Fe(1) P(1) C(36) 95.53(15)
P(2) Fe(1) P(1) C(37) -150.87(18)
P(2) Fe(1) P(1) C(43) -29.39(19)
P(1) Fe(1) N(1) C(1) 90.4(4)
P(1) Fe(1) N(1) C(5) -89.9(3)
N(1) Fe(1) P(1) C(36) -88.32(19)
N(1) Fe(1) P(1) C(37) 25.3(2)
N(1) Fe(1) P(1) C(43) 146.8(2)
P(1) Fe(1) N(3) N(2) 83.5(2)
P(1) Fe(1) N(3) C(6) -104.8(4)
N(3) Fe(1) P(1) C(36) -170.52(17)
N(3) Fe(1) P(1) C(37) -56.9(2)
N(3) Fe(1) P(1) C(43) 64.6(2)
P(1) Fe(1) N(4) C(25) -123.1(10)
P(1) Fe(1) N(4) C(29) 52.5(12)
N(4) Fe(1) P(1) C(36) -50.1(11)
N(4) Fe(1) P(1) C(37) 63.5(11)
N(4) Fe(1) P(1) C(43) -175.0(11)
P(1) Fe(1) N(6) N(5) -175.8(2)
P(1) Fe(1) N(6) C(30) 0.2(3)
N(6) Fe(1) P(1) C(36) 2.55(17)
N(6) Fe(1) P(1) C(37) 116.2(2)
N(6) Fe(1) P(1) C(43) -122.4(2)
P(2) Fe(1) N(1) C(1) -129.6(11)
P(2) Fe(1) N(1) C(5) 50.0(13)
N(1) Fe(1) P(2) C(12) -36.6(12)
N(1) Fe(1) P(2) C(13) 77.1(12)
N(1) Fe(1) P(2) C(19) -161.5(12)
P(2) Fe(1) N(3) N(2) -180.0(2)
P(2) Fe(1) N(3) C(6) -8.2(4)
N(3) Fe(1) P(2) C(12) 9.6(2)
N(3) Fe(1) P(2) C(13) 123.3(2)
N(3) Fe(1) P(2) C(19) -115.3(2)
P(2) Fe(1) N(4) C(25) 91.0(3)
P(2) Fe(1) N(4) C(29) -93.4(2)
N(4) Fe(1) P(2) C(12) -80.5(2)
N(4) Fe(1) P(2) C(13) 33.2(2)
N(4) Fe(1) P(2) C(19) 154.6(2)
P(2) Fe(1) N(6) N(5) 87.7(2)
P(2) Fe(1) N(6) C(30) -96.3(3)
N(6) Fe(1) P(2) C(12) -162.6(2)
N(6) Fe(1) P(2) C(13) -48.9(2)
N(6) Fe(1) P(2) C(19) 72.5(2)
N(1) Fe(1) N(3) N(2) -4.3(2)
N(1) Fe(1) N(3) C(6) 167.4(4)
N(3) Fe(1) N(1) C(1) -176.3(4)
N(3) Fe(1) N(1) C(5) 3.4(3)
N(1) Fe(1) N(4) C(25) -84.8(3)
N(1) Fe(1) N(4) C(29) 90.7(2)
N(4) Fe(1) N(1) C(1) -85.7(4)
N(4) Fe(1) N(1) C(5) 94.0(3)
N(1) Fe(1) N(6) N(5) -87.5(2)
N(1) Fe(1) N(6) C(30) 88.5(4)
N(6) Fe(1) N(1) C(1) -3.6(4)
N(6) Fe(1) N(1) C(5) 176.0(3)
N(3) Fe(1) N(4) C(25) -2.6(3)
N(3) Fe(1) N(4) C(29) 173.0(2)
N(4) Fe(1) N(3) N(2) -91.0(3)
N(4) Fe(1) N(3) C(6) 80.7(4)
N(3) Fe(1) N(6) N(5) -40.1(9)
N(3) Fe(1) N(6) C(30) 135.9(8)
N(6) Fe(1) N(3) N(2) -52.2(9)
N(6) Fe(1) N(3) C(6) 119.5(8)
N(4) Fe(1) N(6) N(5) -0.9(2)
N(4) Fe(1) N(6) C(30) 175.1(4)
N(6) Fe(1) N(4) C(25) -176.3(3)
N(6) Fe(1) N(4) C(29) -0.7(2)
Fe(1) P(1) C(36) C(31) -4.5(3)
Fe(1) P(1) C(36) C(35) 172.4(2)
Fe(1) P(1) C(37) C(38) -87.2(3)
Fe(1) P(1) C(37) C(42) 91.2(4)
Fe(1) P(1) C(43) C(44) 127.0(3)
Fe(1) P(1) C(43) C(48) -52.3(4)
C(36) P(1) C(37) C(38) 33.8(4)
C(36) P(1) C(37) C(42) -147.9(4)
C(37) P(1) C(36) C(31) -126.9(3)
C(37) P(1) C(36) C(35) 50.1(3)
C(36) P(1) C(43) C(44) -1.3(4)
C(36) P(1) C(43) C(48) 179.4(3)
C(43) P(1) C(36) C(31) 127.8(3)
C(43) P(1) C(36) C(35) -55.3(3)
C(37) P(1) C(43) C(44) -105.3(4)
C(37) P(1) C(43) C(48) 75.5(4)
C(43) P(1) C(37) C(38) 142.1(3)
C(43) P(1) C(37) C(42) -39.6(4)
Fe(1) P(2) C(12) C(7) -8.9(4)
Fe(1) P(2) C(12) C(11) 168.3(3)
Fe(1) P(2) C(13) C(14) -92.9(3)
Fe(1) P(2) C(13) C(18) 84.1(3)
Fe(1) P(2) C(19) C(20) 127.3(3)
Fe(1) P(2) C(19) C(24) -55.7(4)
C(12) P(2) C(13) C(14) 27.7(3)
C(12) P(2) C(13) C(18) -155.4(3)
C(13) P(2) C(12) C(7) -128.8(4)
C(13) P(2) C(12) C(11) 48.4(4)
C(12) P(2) C(19) C(20) -1.5(4)
C(12) P(2) C(19) C(24) 175.5(3)
C(19) P(2) C(12) C(7) 125.1(4)
C(19) P(2) C(12) C(11) -57.7(4)
C(13) P(2) C(19) C(20) -106.8(4)
C(13) P(2) C(19) C(24) 70.1(4)
C(19) P(2) C(13) C(14) 135.1(3)
C(19) P(2) C(13) C(18) -47.9(3)
Fe(1) N(1) C(1) C(2) -178.9(3)
Fe(1) N(1) C(5) N(2) -1.7(5)
Fe(1) N(1) C(5) C(4) 179.7(3)
C(1) N(1) C(5) N(2) 178.0(4)
C(1) N(1) C(5) C(4) -0.6(7)
C(5) N(1) C(1) C(2) 1.4(7)
N(3) N(2) C(5) N(1) -2.1(6)
N(3) N(2) C(5) C(4) 176.6(4)
C(5) N(2) N(3) Fe(1) 4.8(5)
C(5) N(2) N(3) C(6) -168.8(4)
Fe(1) N(3) C(6) C(7) 2.4(8)
N(2) N(3) C(6) C(7) 174.1(4)
Fe(1) N(4) C(25) C(26) 175.5(3)
Fe(1) N(4) C(29) N(5) 2.3(4)
Fe(1) N(4) C(29) C(28) -176.8(3)
C(25) N(4) C(29) N(5) 178.5(3)
C(25) N(4) C(29) C(28) -0.5(5)
C(29) N(4) C(25) C(26) 0.1(5)
N(6) N(5) C(29) N(4) -3.2(5)
N(6) N(5) C(29) C(28) 175.9(3)
C(29) N(5) N(6) Fe(1) 2.5(4)
C(29) N(5) N(6) C(30) -174.4(3)
Fe(1) N(6) C(30) C(31) -2.2(6)
N(5) N(6) C(30) C(31) 173.8(3)
N(1) C(1) C(2) C(3) -1.5(7)
C(1) C(2) C(3) C(4) 0.6(8)
C(2) C(3) C(4) C(5) 0.2(5)
C(3) C(4) C(5) N(1) -0.2(5)
C(3) C(4) C(5) N(2) -178.8(4)
N(3) C(6) C(7) C(8) -173.8(5)
N(3) C(6) C(7) C(12) 2.9(8)
C(6) C(7) C(8) C(9) 176.3(5)
C(6) C(7) C(12) P(2) 2.0(7)
C(6) C(7) C(12) C(11) -175.3(4)
C(8) C(7) C(12) P(2) 178.5(3)
C(8) C(7) C(12) C(11) 1.3(7)
C(12) C(7) C(8) C(9) -0.6(8)
C(7) C(8) C(9) C(10) 0.2(6)
C(8) C(9) C(10) C(11) -0.5(8)
C(9) C(10) C(11) C(12) 1.2(7)
C(10) C(11) C(12) P(2) -178.9(4)
C(10) C(11) C(12) C(7) -1.6(7)
P(2) C(13) C(14) C(15) -179.6(3)
P(2) C(13) C(18) C(17) -179.5(3)
C(14) C(13) C(18) C(17) -2.4(6)
C(18) C(13) C(14) C(15) 3.4(6)
C(13) C(14) C(15) C(16) -1.9(6)
C(14) C(15) C(16) C(17) -0.7(7)
C(15) C(16) C(17) C(18) 1.7(7)
C(16) C(17) C(18) C(13) -0.1(5)
P(2) C(19) C(20) C(21) 174.7(3)
P(2) C(19) C(24) C(23) -174.5(3)
C(20) C(19) C(24) C(23) 2.6(7)
C(24) C(19) C(20) C(21) -2.3(7)
C(19) C(20) C(21) C(22) -0.1(5)
C(20) C(21) C(22) C(23) 2.2(7)
C(21) C(22) C(23) C(24) -1.9(7)
C(22) C(23) C(24) C(19) -0.6(7)
N(4) C(25) C(26) C(27) 0.3(6)
C(25) C(26) C(27) C(28) -0.4(6)
C(26) C(27) C(28) C(29) -0.0(6)
C(27) C(28) C(29) N(4) 0.5(6)
C(27) C(28) C(29) N(5) -178.5(3)
N(6) C(30) C(31) C(32) -174.7(4)
N(6) C(30) C(31) C(36) 0.3(6)
C(30) C(31) C(32) C(33) 176.1(4)
C(30) C(31) C(36) P(1) 3.4(6)
C(30) C(31) C(36) C(35) -173.6(4)
C(32) C(31) C(36) P(1) 178.2(3)
C(32) C(31) C(36) C(35) 1.3(6)
C(36) C(31) C(32) C(33) 0.5(6)
C(31) C(32) C(33) C(34) -2.1(7)
C(32) C(33) C(34) C(35) 1.8(7)
C(33) C(34) C(35) C(36) 0.1(5)
C(34) C(35) C(36) P(1) -178.7(3)
C(34) C(35) C(36) C(31) -1.6(6)
P(1) C(37) C(38) C(39) -179.8(3)
P(1) C(37) C(42) C(41) -179.9(2)
C(38) C(37) C(42) C(41) -1.6(7)
C(42) C(37) C(38) C(39) 1.8(7)
C(37) C(38) C(39) C(40) -0.6(8)
C(38) C(39) C(40) C(41) -0.8(8)
C(39) C(40) C(41) C(42) 0.9(8)
C(40) C(41) C(42) C(37) 0.3(6)
P(1) C(43) C(44) C(45) 179.2(3)
P(1) C(43) C(48) C(47) -179.8(3)
C(44) C(43) C(48) C(47) 0.9(7)
C(48) C(43) C(44) C(45) -1.5(7)
C(43) C(44) C(45) C(46) 0.9(7)
C(44) C(45) C(46) C(47) 0.3(7)
C(45) C(46) C(47) C(48) -0.9(8)
C(46) C(47) C(48) C(43) 0.3(7)
Cl(1) C(49) C(50) O(1) 3.8(8)
Cl(1) C(49) C(50) C(51) -175.4(3)
Cl(1) C(49) C(54) O(4) 3.8(7)
Cl(1) C(49) C(54) C(53) -175.4(3)
C(50) C(49) C(54) O(4) -176.1(5)
C(50) C(49) C(54) C(53) 4.6(7)
C(54) C(49) C(50) O(1) -176.2(5)
C(54) C(49) C(50) C(51) 4.6(8)
O(1) C(50) C(51) O(2) -9.5(7)
O(1) C(50) C(51) C(52) 168.4(4)
C(49) C(50) C(51) O(2) 169.8(5)
C(49) C(50) C(51) C(52) -12.3(7)
O(2) C(51) C(52) Cl(2) 2.5(7)
O(2) C(51) C(52) C(53) -171.6(5)
C(50) C(51) C(52) Cl(2) -175.2(3)
C(50) C(51) C(52) C(53) 10.8(7)
Cl(2) C(52) C(53) O(3) 3.6(7)
Cl(2) C(52) C(53) C(54) -175.6(3)
C(51) C(52) C(53) O(3) 177.7(5)
C(51) C(52) C(53) C(54) -1.5(7)
O(3) C(53) C(54) O(4) -5.0(7)
O(3) C(53) C(54) C(49) 174.3(4)
C(52) C(53) C(54) O(4) 174.2(4)
C(52) C(53) C(54) C(49) -6.4(6)
